data_4134299
loop_
_publ_author_name
'Shultz, David A.'
'Kirk, Martin L.'
'Zhang, Jinyuan'
'Stasiw, Daniel Earl'
'Wang, Guangbin'
'Yang, Jing'
'Habel-Rodriguez, Diana'
'Stein, Benjamin W.'
'Sommer, Roger D.'

_publ_section_title
;
 Spectroscopic Signatures of Resonance Inhibition Reveal Differences in
 Donor-Bridge and Bridge-Acceptor Couplings.
;
_journal_name_full 'Journal of the American Chemical Society'
_journal_paper_doi 10.1021/jacs.0c00326
_journal_year 2020
_chemical_formula_moiety 'C64 H77 B N8 O4 Zn, C6 H14'
_chemical_formula_sum 'C70 H91 B N8 O4 Zn'
_chemical_formula_weight 1184.68
_chemical_name_common SQPhMe2
_space_group_crystal_system triclinic
_space_group_IT_number 2
_space_group_name_Hall '-P 1'
_space_group_name_H-M_alt 'P -1'
_atom_sites_solution_hydrogens geom
_cell_angle_alpha 81.656(2)
_cell_angle_beta 77.474(2)
_cell_angle_gamma 82.871(2)
_cell_formula_units_Z 2
_cell_length_a 13.8728(4)
_cell_length_b 15.2034(5)
_cell_length_c 16.2677(5)
_cell_measurement_reflns_used 9919
_cell_measurement_temperature 90.(2)
_cell_measurement_theta_max 24.7818
_cell_measurement_theta_min 2.5611
_cell_volume 3298.68(18)
_computing_cell_refinement 'SAINT V8.34A (Bruker AXS Inc., 2013)'
_computing_data_collection 'Bruker Instrument Service v2013.12.0.0'
_computing_data_reduction 'SAINT V8.34A (Bruker AXS Inc., 2013)'
_computing_structure_refinement 'SHELXL-2013 (Sheldrick, 2013)'
_diffrn_ambient_temperature 90.(2)
_diffrn_detector_area_resol_mean 8.3333
_diffrn_measured_fraction_theta_full 0.996
_diffrn_measured_fraction_theta_max 0.996
_diffrn_measurement_device_type 'Bruker-Nonius X8 Kappa APEX II'
_diffrn_measurement_method 'phi and omega scans'
_diffrn_radiation_monochromator graphite
_diffrn_radiation_type MoK\a
_diffrn_radiation_wavelength 0.71073
_diffrn_reflns_av_R_equivalents 0.0529
_diffrn_reflns_av_unetI/netI 0.0428
_diffrn_reflns_limit_h_max 16
_diffrn_reflns_limit_h_min -16
_diffrn_reflns_limit_k_max 18
_diffrn_reflns_limit_k_min -18
_diffrn_reflns_limit_l_max 19
_diffrn_reflns_limit_l_min -19
_diffrn_reflns_number 67891
_diffrn_reflns_theta_full 25.09
_diffrn_reflns_theta_max 25.09
_diffrn_reflns_theta_min 1.76
_diffrn_source 'fine-focus sealed tube'
_exptl_absorpt_coefficient_mu 0.425
_exptl_absorpt_correction_T_max 0.94
_exptl_absorpt_correction_T_min 0.81
_exptl_absorpt_correction_type numerical
_exptl_absorpt_process_details 'SADABS V2014/4 (Bruker AXS Inc.)'
_exptl_crystal_colour red
_exptl_crystal_density_diffrn 1.193
_exptl_crystal_density_method 'not measured'
_exptl_crystal_description rod
_exptl_crystal_F_000 1268
_exptl_crystal_size_max 0.555
_exptl_crystal_size_mid 0.170
_exptl_crystal_size_min 0.141
_refine_diff_density_max 1.084
_refine_diff_density_min -0.494
_refine_ls_extinction_method none
_refine_ls_goodness_of_fit_ref 1.177
_refine_ls_hydrogen_treatment constr
_refine_ls_matrix_type full
_refine_ls_number_constraints 0
_refine_ls_number_parameters 861
_refine_ls_number_reflns 11689
_refine_ls_number_restraints 222
_refine_ls_restrained_S_all 1.171
_refine_ls_R_factor_all 0.0857
_refine_ls_R_factor_gt 0.0675
_refine_ls_shift/su_max 0.000
_refine_ls_shift/su_mean 0.000
_refine_ls_structure_factor_coef Fsqd
_refine_ls_weighting_details
;
w=1/[\s^2^(Fo^2^)+(0.0258P)^2^+11.5693P]
where P=(Fo^2^+2Fc^2^)/3
;
_refine_ls_weighting_scheme calc
_refine_ls_wR_factor_gt 0.1510
_refine_ls_wR_factor_ref 0.1581
_reflns_number_gt 9468
_reflns_number_total 11689
_reflns_threshold_expression 'I > 2\s(I)'
_cod_data_source_file ja0c00326_si_003.cif
_cod_data_source_block I
_cod_database_code 4134299

loop_
_space_group_symop_operation_xyz
'x, y, z'
'-x, -y, -z'

loop_
_atom_site_type_symbol
_atom_site_label
_atom_site_fract_x
_atom_site_fract_y
_atom_site_fract_z
_atom_site_U_iso_or_equiv
_atom_site_adp_type
_atom_site_calc_flag
_atom_site_refinement_flags_adp
_atom_site_refinement_flags_occupancy
_atom_site_refinement_flags_posn
_atom_site_occupancy
_atom_site_disorder_assembly
_atom_site_disorder_group
Zn Zn1 0.08783(3) 0.29414(3) 0.35436(3) 0.01833(13) Uani d . . . 1.0 . .
O O1 0.09793(19) 0.3119(2) 0.23140(17) 0.0261(7) Uani d . . . 1.0 . .
O O2 0.24594(19) 0.25793(18) 0.31041(16) 0.0194(6) Uani d . . . 1.0 . .
O O3 0.2006(2) 0.2082(2) -0.31681(18) 0.0302(7) Uani d . . . 1.0 . .
O O4 0.5339(2) 0.2111(3) -0.3236(2) 0.0542(12) Uani d U . . 1.0 . .
N N1 0.1087(2) 0.3741(2) 0.4369(2) 0.0187(7) Uani d . . . 1.0 . .
N N2 0.0508(2) 0.3578(2) 0.5161(2) 0.0176(7) Uani d . . . 1.0 . .
N N5 -0.0778(2) 0.3302(2) 0.3946(2) 0.0188(7) Uani d . . . 1.0 . .
N N6 -0.1024(2) 0.3103(2) 0.4813(2) 0.0178(7) Uani d . . . 1.0 . .
N N7 0.2941(2) 0.2048(2) -0.3438(2) 0.0201(7) Uani d . . . 1.0 . .
N N8 0.4521(2) 0.2079(3) -0.3476(2) 0.0292(9) Uani d . . . 1.0 . .
C C1 0.1837(3) 0.2884(3) 0.1864(2) 0.0198(9) Uani d . . . 1.0 . .
C C2 0.2656(3) 0.2590(2) 0.2307(2) 0.0160(8) Uani d . . . 1.0 . .
C C3 0.3635(3) 0.2338(2) 0.1816(2) 0.0159(8) Uani d . . . 1.0 . .
C C4 0.3704(3) 0.2324(2) 0.0968(2) 0.0169(8) Uani d . . . 1.0 . .
H H4 0.433 0.2134 0.0641 0.02 Uiso calc U . R 1.0 . .
C C5 0.2899(3) 0.2573(3) 0.0540(2) 0.0182(8) Uani d . . . 1.0 . .
C C6 0.1982(3) 0.2870(3) 0.0980(2) 0.0210(9) Uani d . . . 1.0 . .
H H6 0.1453 0.3063 0.0692 0.025 Uiso calc U . R 1.0 . .
C C7 0.4518(3) 0.2087(3) 0.2250(2) 0.0168(8) Uani d . . . 1.0 . .
C C8 0.5485(3) 0.1912(3) 0.1607(3) 0.0238(9) Uani d . . . 1.0 . .
H H8A 0.5442 0.1399 0.132 0.036 Uiso calc U . R 1.0 . .
H H8B 0.6041 0.1785 0.1904 0.036 Uiso calc U . R 1.0 . .
H H8C 0.5592 0.244 0.1187 0.036 Uiso calc U . R 1.0 . .
C C9 0.4644(3) 0.2858(3) 0.2722(3) 0.0226(9) Uani d . . . 1.0 . .
H H9A 0.4777 0.3392 0.2315 0.034 Uiso calc U . R 1.0 . .
H H9B 0.5201 0.2688 0.3013 0.034 Uiso calc U . R 1.0 . .
H H9C 0.4036 0.2984 0.314 0.034 Uiso calc U . R 1.0 . .
C C10 0.4340(3) 0.1237(3) 0.2876(3) 0.0224(9) Uani d . . . 1.0 . .
H H10A 0.3738 0.1348 0.3306 0.034 Uiso calc U . R 1.0 . .
H H10B 0.4909 0.107 0.3152 0.034 Uiso calc U . R 1.0 . .
H H10C 0.4259 0.0751 0.2569 0.034 Uiso calc U . R 1.0 . .
C C11 0.3067(3) 0.2477(3) -0.0375(2) 0.0176(8) Uani d . . . 1.0 . .
C C12 0.2752(3) 0.3161(3) -0.0962(2) 0.0199(9) Uani d . . . 1.0 . .
H H12 0.241 0.3698 -0.0771 0.024 Uiso calc U . R 1.0 . .
C C13 0.2932(3) 0.3065(3) -0.1820(2) 0.0192(8) Uani d . . . 1.0 . .
C C14 0.3403(3) 0.2253(3) -0.2077(2) 0.0192(8) Uani d . . . 1.0 . .
C C15 0.3696(3) 0.1551(3) -0.1502(3) 0.0259(10) Uani d . . . 1.0 . .
C C16 0.3542(3) 0.1683(3) -0.0659(3) 0.0252(9) Uani d . . . 1.0 . .
H H16 0.3766 0.1221 -0.0264 0.03 Uiso calc U . R 1.0 . .
C C17 0.2651(4) 0.3821(3) -0.2453(3) 0.0311(11) Uani d . . . 1.0 . .
H H17A 0.215 0.3645 -0.2724 0.047 Uiso calc U . R 1.0 . .
H H17B 0.324 0.3964 -0.2886 0.047 Uiso calc U . R 1.0 . .
H H17C 0.2379 0.4346 -0.2164 0.047 Uiso calc U . R 1.0 . .
C C18 0.4142(5) 0.0669(3) -0.1795(3) 0.0560(18) Uani d . . . 1.0 . .
H H18A 0.3677 0.0431 -0.2062 0.084 Uiso calc U . R 1.0 . .
H H18B 0.4277 0.0249 -0.1308 0.084 Uiso calc U . R 1.0 . .
H H18C 0.4763 0.0753 -0.2208 0.084 Uiso calc U . R 1.0 . .
C C19 0.3612(3) 0.2133(3) -0.2980(2) 0.0182(8) Uani d . . . 1.0 . .
C C20 0.3430(3) 0.1791(3) -0.4304(3) 0.0237(9) Uani d . . . 1.0 . .
C C21 0.4478(3) 0.2101(3) -0.4393(3) 0.0283(10) Uani d . . . 1.0 . .
C C22 0.2846(3) 0.2252(3) -0.4948(3) 0.0265(10) Uani d . . . 1.0 . .
H H22A 0.2205 0.2005 -0.4847 0.04 Uiso calc U . R 1.0 . .
H H22B 0.3216 0.216 -0.5519 0.04 Uiso calc U . R 1.0 . .
H H22C 0.2736 0.2893 -0.4897 0.04 Uiso calc U . R 1.0 . .
C C23 0.3425(4) 0.0778(3) -0.4227(3) 0.0380(12) Uani d . . . 1.0 . .
H H23A 0.3809 0.0494 -0.3803 0.057 Uiso calc U . R 1.0 . .
H H23B 0.3723 0.0571 -0.4777 0.057 Uiso calc U . R 1.0 . .
H H23C 0.274 0.062 -0.4051 0.057 Uiso calc U . R 1.0 . .
C C24 0.4552(3) 0.3076(4) -0.4771(3) 0.0381(12) Uani d . . . 1.0 . .
H H24A 0.3984 0.3447 -0.4487 0.057 Uiso calc U . R 1.0 . .
H H24B 0.4552 0.3135 -0.5379 0.057 Uiso calc U . R 1.0 . .
H H24C 0.5168 0.3272 -0.4689 0.057 Uiso calc U . R 1.0 . .
C C25 0.5338(3) 0.1502(4) -0.4823(3) 0.0463(15) Uani d . . . 1.0 . .
H H25A 0.5964 0.1736 -0.4818 0.069 Uiso calc U . R 1.0 . .
H H25B 0.5281 0.1487 -0.5411 0.069 Uiso calc U . R 1.0 . .
H H25C 0.5325 0.0897 -0.4519 0.069 Uiso calc U . R 1.0 . .
C C26 0.1696(3) 0.4346(3) 0.4413(3) 0.0193(8) Uani d . . . 1.0 . .
C C27 0.1500(3) 0.4575(3) 0.5236(3) 0.0239(9) Uani d . . . 1.0 . .
H H27 0.1821 0.499 0.5441 0.029 Uiso calc U . R 1.0 . .
C C28 0.0753(3) 0.4084(3) 0.5692(3) 0.0218(9) Uani d . . . 1.0 . .
C C29 0.2459(3) 0.4673(3) 0.3690(3) 0.0232(9) Uani d . . . 1.0 . .
C C30 0.2354(3) 0.4752(3) 0.2852(3) 0.0264(10) Uani d . . . 1.0 . .
H H30 0.1775 0.4575 0.2725 0.032 Uiso calc U . R 1.0 . .
C C31 0.3091(4) 0.5089(3) 0.2196(3) 0.0358(12) Uani d . . . 1.0 . .
H H31 0.3012 0.514 0.1625 0.043 Uiso calc U . R 1.0 . .
C C32 0.3950(3) 0.5355(3) 0.2376(3) 0.0361(12) Uani d . . . 1.0 . .
C C33 0.4062(3) 0.5256(3) 0.3201(3) 0.0339(11) Uani d . . . 1.0 . .
H H33 0.4649 0.5417 0.3327 0.041 Uiso calc U . R 1.0 . .
C C34 0.3329(3) 0.4924(3) 0.3855(3) 0.0304(10) Uani d . . . 1.0 . .
H H34 0.342 0.4865 0.4423 0.036 Uiso calc U . R 1.0 . .
C C35 0.4732(4) 0.5797(4) 0.1681(3) 0.0450(13) Uani d . . . 1.0 . .
H H35 0.5355 0.5739 0.1908 0.054 Uiso calc U . R 1.0 . .
C C36 0.4425(4) 0.6785(3) 0.1508(3) 0.0445(13) Uani d . . . 1.0 . .
H H36A 0.379 0.6871 0.1323 0.067 Uiso calc U . R 1.0 . .
H H36B 0.4932 0.7061 0.1061 0.067 Uiso calc U . R 1.0 . .
H H36C 0.4357 0.7065 0.2026 0.067 Uiso calc U . R 1.0 . .
C C37 0.4971(5) 0.5386(4) 0.0902(4) 0.0642(18) Uani d . . . 1.0 . .
H H37A 0.5232 0.4762 0.102 0.096 Uiso calc U . R 1.0 . .
H H37B 0.5472 0.5708 0.0488 0.096 Uiso calc U . R 1.0 . .
H H37C 0.4372 0.5409 0.067 0.096 Uiso calc U . R 1.0 . .
C C38 0.0258(3) 0.4057(3) 0.6607(3) 0.0272(10) Uani d . . . 1.0 . .
H H38A -0.0464 0.4112 0.6659 0.041 Uiso calc U . R 1.0 . .
H H38B 0.0444 0.4553 0.6845 0.041 Uiso calc U . R 1.0 . .
H H38C 0.0468 0.3489 0.6918 0.041 Uiso calc U . R 1.0 . .
N N3 0.0703(2) 0.1801(2) 0.4351(2) 0.0176(7) Uani d U . . 1.0 . .
N N4 0.0300(2) 0.1940(2) 0.5177(2) 0.0182(7) Uani d U . . 1.0 . .
C C39 0.1075(3) 0.0938(3) 0.4372(3) 0.0205(8) Uani d U . . 1.0 . .
C C40 0.0915(3) 0.0530(3) 0.5209(3) 0.0232(9) Uani d U . . 1.0 . .
H H40 0.1106 -0.0073 0.5401 0.028 Uiso calc U . R 1.0 . .
C C41 0.0423(3) 0.1177(3) 0.5703(3) 0.0215(8) Uani d U . . 1.0 . .
C C42 0.1496(13) 0.0604(10) 0.3531(9) 0.015(3) Uani d U P . 0.590(16) A 1
C C43 0.1172(10) 0.0956(8) 0.2785(8) 0.015(2) Uani d U P . 0.590(16) A 1
H H43 0.0667 0.144 0.2798 0.018 Uiso calc U P R 0.590(16) A 1
C C44 0.1569(7) 0.0617(6) 0.2033(5) 0.0149(19) Uani d U P . 0.590(16) A 1
H H44 0.1332 0.0868 0.1536 0.018 Uiso calc U P R 0.590(16) A 1
C C45 0.2319(7) -0.0093(7) 0.1986(6) 0.0133(19) Uani d U P . 0.590(16) A 1
C C46 0.2644(6) -0.0458(6) 0.2725(8) 0.016(2) Uani d U P . 0.590(16) A 1
H H46 0.3146 -0.0945 0.271 0.019 Uiso calc U P R 0.590(16) A 1
C C47 0.2239(10) -0.0114(8) 0.3481(7) 0.016(2) Uani d U P . 0.590(16) A 1
H H47 0.247 -0.0371 0.398 0.019 Uiso calc U P R 0.590(16) A 1
C C48 0.2708(6) -0.0498(6) 0.1153(5) 0.020(2) Uani d U P . 0.590(16) A 1
H H48 0.2488 -0.0062 0.0692 0.025 Uiso calc U P R 0.590(16) A 1
C C49 0.3820(7) -0.0631(7) 0.0930(5) 0.028(2) Uani d U P . 0.590(16) A 1
H H49A 0.4094 -0.0074 0.0955 0.042 Uiso calc U P R 0.590(16) A 1
H H49B 0.403 -0.0803 0.0356 0.042 Uiso calc U P R 0.590(16) A 1
H H49C 0.4062 -0.1104 0.1335 0.042 Uiso calc U P R 0.590(16) A 1
C C50 0.2224(18) -0.134(2) 0.1187(19) 0.032(4) Uani d U P . 0.590(16) A 1
H H50A 0.2379 -0.1771 0.1664 0.048 Uiso calc U P R 0.590(16) A 1
H H50B 0.2476 -0.1605 0.0656 0.048 Uiso calc U P R 0.590(16) A 1
H H50C 0.1504 -0.1203 0.1264 0.048 Uiso calc U P R 0.590(16) A 1
C C42A 0.160(2) 0.0452(17) 0.3668(14) 0.022(4) Uani d U P . 0.410(16) A 2
C C43A 0.1358(16) 0.0747(15) 0.2899(14) 0.026(4) Uani d U P . 0.410(16) A 2
H H43A 0.0873 0.1239 0.2846 0.031 Uiso calc U P R 0.410(16) A 2
C C44A 0.1838(13) 0.0312(12) 0.2165(10) 0.025(3) Uani d U P . 0.410(16) A 2
H H44A 0.1674 0.0512 0.1627 0.031 Uiso calc U P R 0.410(16) A 2
C C45A 0.2540(11) -0.0400(11) 0.2261(13) 0.026(3) Uani d U P . 0.410(16) A 2
C C46A 0.2750(11) -0.0692(11) 0.3050(11) 0.027(3) Uani d U P . 0.410(16) A 2
H H46A 0.3212 -0.12 0.3118 0.032 Uiso calc U P R 0.410(16) A 2
C C47A 0.2300(16) -0.0259(14) 0.3744(12) 0.024(4) Uani d U P . 0.410(16) A 2
H H47A 0.2478 -0.0454 0.4277 0.029 Uiso calc U P R 0.410(16) A 2
C C48A 0.3003(9) -0.0928(9) 0.1520(9) 0.032(4) Uani d U P . 0.410(16) A 2
H H48A 0.3555 -0.136 0.1683 0.039 Uiso calc U P R 0.410(16) A 2
C C49A 0.3428(13) -0.0295(11) 0.0733(10) 0.042(4) Uani d U P . 0.410(16) A 2
H H49D 0.2883 0.0078 0.0522 0.063 Uiso calc U P R 0.410(16) A 2
H H49E 0.3808 -0.0646 0.029 0.063 Uiso calc U P R 0.410(16) A 2
H H49F 0.3865 0.0087 0.0886 0.063 Uiso calc U P R 0.410(16) A 2
C C50A 0.224(4) -0.146(3) 0.128(3) 0.054(9) Uani d U P . 0.410(16) A 2
H H50D 0.1968 -0.1874 0.1769 0.081 Uiso calc U P R 0.410(16) A 2
H H50E 0.2566 -0.1792 0.0807 0.081 Uiso calc U P R 0.410(16) A 2
H H50F 0.1699 -0.104 0.1109 0.081 Uiso calc U P R 0.410(16) A 2
C C51 0.0054(3) 0.1116(3) 0.6641(3) 0.0283(10) Uani d U . . 1.0 . .
H H51A 0.039 0.152 0.6877 0.042 Uiso calc U . R 1.0 . .
H H51B 0.0191 0.0501 0.6898 0.042 Uiso calc U . R 1.0 . .
H H51C -0.0663 0.1286 0.6764 0.042 Uiso calc U . R 1.0 . .
C C52 -0.1651(3) 0.3456(3) 0.3681(3) 0.0233(9) Uani d . . . 1.0 . .
C C53 -0.2437(3) 0.3338(3) 0.4388(3) 0.0263(10) Uani d . . . 1.0 . .
H H53 -0.3125 0.3401 0.4379 0.032 Uiso calc U . R 1.0 . .
C C54 -0.2022(3) 0.3116(3) 0.5085(3) 0.0232(9) Uani d . . . 1.0 . .
C C55 -0.1736(3) 0.3695(3) 0.2790(3) 0.0244(9) Uani d . . . 1.0 . .
C C56 -0.0991(3) 0.4037(3) 0.2157(3) 0.0220(9) Uani d . . . 1.0 . .
H H56 -0.0398 0.4157 0.2304 0.026 Uiso calc U . R 1.0 . .
C C57 -0.1084(3) 0.4208(3) 0.1319(3) 0.0242(9) Uani d . . . 1.0 . .
H H57 -0.0545 0.4419 0.0899 0.029 Uiso calc U . R 1.0 . .
C C58 -0.1956(3) 0.4077(3) 0.1080(3) 0.0301(10) Uani d . . . 1.0 . .
C C59 -0.2731(4) 0.3786(4) 0.1725(3) 0.0436(13) Uani d . . . 1.0 . .
H H59 -0.3347 0.3721 0.1586 0.052 Uiso calc U . R 1.0 . .
C C60 -0.2630(4) 0.3591(4) 0.2554(3) 0.0383(12) Uani d . . . 1.0 . .
H H60 -0.317 0.3383 0.2974 0.046 Uiso calc U . R 1.0 . .
C C61 -0.2069(4) 0.4215(3) 0.0160(3) 0.0359(11) Uani d . . . 1.0 . .
H H61 -0.2707 0.4595 0.0139 0.043 Uiso calc U . R 1.0 . .
C C62 -0.2176(5) 0.3334(4) -0.0120(3) 0.0499(14) Uani d . . . 1.0 . .
H H62A -0.1558 0.2944 -0.0123 0.075 Uiso calc U . R 1.0 . .
H H62B -0.232 0.3437 -0.0692 0.075 Uiso calc U . R 1.0 . .
H H62C -0.2721 0.3049 0.0274 0.075 Uiso calc U . R 1.0 . .
C C63 -0.1275(4) 0.4690(3) -0.0448(3) 0.0419(12) Uani d . . . 1.0 . .
H H63A -0.1191 0.524 -0.0235 0.063 Uiso calc U . R 1.0 . .
H H63B -0.1463 0.4837 -0.1003 0.063 Uiso calc U . R 1.0 . .
H H63C -0.065 0.4303 -0.0506 0.063 Uiso calc U . R 1.0 . .
C C64 -0.2492(3) 0.2893(3) 0.5997(3) 0.0305(10) Uani d . . . 1.0 . .
H H64A -0.2241 0.2288 0.6202 0.046 Uiso calc U . R 1.0 . .
H H64B -0.3214 0.2925 0.6056 0.046 Uiso calc U . R 1.0 . .
H H64C -0.2331 0.3321 0.6332 0.046 Uiso calc U . R 1.0 . .
B B1 -0.0234(3) 0.2867(3) 0.5367(3) 0.0189(10) Uani d . . . 1.0 . .
H H1A -0.0566 0.2835 0.598 0.023 Uiso calc U P R 0.590(16) A 1
H H1B -0.0566 0.2835 0.598 0.023 Uiso calc U P R 0.410(16) A 2
C C1S 0.1849(6) -0.1178(6) -0.2746(5) 0.097(3) Uani d U . . 1.0 . .
H H1SA 0.1661 -0.1534 -0.3132 0.146 Uiso calc U . R 1.0 . .
H H1SB 0.2562 -0.13 -0.2759 0.146 Uiso calc U . R 1.0 . .
H H1SC 0.1692 -0.0542 -0.2925 0.146 Uiso calc U . R 1.0 . .
C C2S 0.1264(7) -0.1429(5) -0.1829(5) 0.087(2) Uani d U . . 1.0 . .
H H2SA 0.0544 -0.1354 -0.1827 0.105 Uiso calc U . R 1.0 . .
H H2SB 0.1448 -0.2064 -0.1639 0.105 Uiso calc U . R 1.0 . .
C C3S 0.1479(5) -0.0850(5) -0.1219(4) 0.0777(19) Uani d U . . 1.0 . .
H H3SA 0.2207 -0.0882 -0.1273 0.093 Uiso calc U . R 1.0 . .
H H3SB 0.1195 -0.1103 -0.0633 0.093 Uiso calc U . R 1.0 . .
C C4S 0.1069(5) 0.0154(5) -0.1348(4) 0.0700(17) Uani d U . . 1.0 . .
H H4SA 0.1438 0.0437 -0.1893 0.084 Uiso calc U . R 1.0 . .
H H4SB 0.0364 0.0186 -0.1392 0.084 Uiso calc U . R 1.0 . .
C C5S 0.1140(5) 0.0667(6) -0.0669(5) 0.083(2) Uani d U . . 1.0 . .
H H5SA 0.1845 0.0639 -0.0626 0.1 Uiso calc U . R 1.0 . .
H H5SB 0.0771 0.0386 -0.0123 0.1 Uiso calc U . R 1.0 . .
C C6S 0.0738(5) 0.1630(6) -0.0807(5) 0.086(2) Uani d U . . 1.0 . .
H H6SA 0.1101 0.1914 -0.1346 0.128 Uiso calc U . R 1.0 . .
H H6SB 0.0819 0.1939 -0.0342 0.128 Uiso calc U . R 1.0 . .
H H6SC 0.0033 0.1665 -0.0825 0.128 Uiso calc U . R 1.0 . .

loop_
_atom_site_aniso_label
_atom_site_aniso_U_11
_atom_site_aniso_U_22
_atom_site_aniso_U_33
_atom_site_aniso_U_12
_atom_site_aniso_U_13
_atom_site_aniso_U_23
Zn1 0.0154(2) 0.0258(3) 0.0135(2) -0.00171(18) 0.00005(17) -0.00626(18)
O1 0.0141(14) 0.0467(19) 0.0146(14) 0.0064(13) 0.0004(11) -0.0069(13)
O2 0.0172(14) 0.0285(16) 0.0120(14) -0.0015(12) -0.0005(11) -0.0052(12)
O3 0.0150(15) 0.050(2) 0.0258(16) -0.0048(14) -0.0007(12) -0.0095(14)
O4 0.0141(16) 0.126(4) 0.0301(19) 0.0006(19) -0.0057(14) -0.037(2)
N1 0.0163(17) 0.0221(18) 0.0170(17) -0.0036(14) -0.0002(13) -0.0033(14)
N2 0.0139(16) 0.0230(18) 0.0152(16) -0.0012(13) 0.0016(13) -0.0072(14)
N5 0.0166(17) 0.0237(18) 0.0177(17) -0.0028(14) -0.0037(13) -0.0063(14)
N6 0.0154(17) 0.0220(18) 0.0160(17) -0.0030(14) 0.0004(13) -0.0067(14)
N7 0.0165(17) 0.0276(19) 0.0165(17) -0.0012(14) -0.0017(14) -0.0067(14)
N8 0.0155(18) 0.056(3) 0.0182(18) 0.0038(17) -0.0041(14) -0.0171(17)
C1 0.018(2) 0.024(2) 0.016(2) -0.0007(17) -0.0006(16) -0.0033(17)
C2 0.018(2) 0.0131(19) 0.017(2) -0.0020(15) -0.0006(15) -0.0056(15)
C3 0.0172(19) 0.0148(19) 0.0162(19) -0.0030(15) -0.0015(15) -0.0051(16)
C4 0.018(2) 0.016(2) 0.0167(19) -0.0023(16) 0.0010(15) -0.0075(16)
C5 0.022(2) 0.019(2) 0.0126(19) -0.0019(16) 0.0002(16) -0.0051(16)
C6 0.018(2) 0.030(2) 0.015(2) 0.0007(17) -0.0033(16) -0.0048(17)
C7 0.0134(19) 0.019(2) 0.018(2) -0.0002(15) -0.0014(15) -0.0078(16)
C8 0.018(2) 0.031(2) 0.022(2) 0.0005(18) -0.0021(17) -0.0081(18)
C9 0.018(2) 0.029(2) 0.024(2) -0.0025(17) -0.0057(17) -0.0113(18)
C10 0.021(2) 0.024(2) 0.022(2) 0.0017(17) -0.0051(17) -0.0055(18)
C11 0.0152(19) 0.021(2) 0.0163(19) -0.0026(16) 0.0001(15) -0.0064(16)
C12 0.019(2) 0.022(2) 0.017(2) 0.0046(16) -0.0018(16) -0.0065(17)
C13 0.0147(19) 0.024(2) 0.018(2) 0.0005(16) -0.0018(16) -0.0039(17)
C14 0.016(2) 0.028(2) 0.0140(19) -0.0023(17) -0.0007(15) -0.0078(17)
C15 0.032(2) 0.025(2) 0.023(2) 0.0090(19) -0.0113(18) -0.0104(18)
C16 0.038(3) 0.019(2) 0.020(2) 0.0040(19) -0.0111(19) -0.0040(17)
C17 0.045(3) 0.027(2) 0.022(2) 0.007(2) -0.013(2) -0.0072(19)
C18 0.103(5) 0.034(3) 0.036(3) 0.041(3) -0.040(3) -0.021(2)
C19 0.017(2) 0.022(2) 0.016(2) 0.0021(16) -0.0042(16) -0.0083(16)
C20 0.020(2) 0.036(3) 0.017(2) -0.0011(18) -0.0041(17) -0.0112(18)
C21 0.019(2) 0.051(3) 0.017(2) 0.000(2) -0.0043(17) -0.013(2)
C22 0.024(2) 0.039(3) 0.019(2) -0.0011(19) -0.0054(17) -0.0110(19)
C23 0.046(3) 0.033(3) 0.041(3) 0.007(2) -0.019(2) -0.018(2)
C24 0.030(3) 0.067(4) 0.019(2) -0.017(2) 0.0020(19) -0.012(2)
C25 0.023(2) 0.089(4) 0.028(3) 0.012(3) -0.002(2) -0.029(3)
C26 0.0141(19) 0.017(2) 0.028(2) -0.0002(16) -0.0037(16) -0.0060(17)
C27 0.021(2) 0.024(2) 0.031(2) -0.0047(17) -0.0057(18) -0.0119(19)
C28 0.018(2) 0.024(2) 0.025(2) 0.0006(17) -0.0035(17) -0.0131(18)
C29 0.020(2) 0.017(2) 0.030(2) -0.0001(17) 0.0009(17) -0.0048(18)
C30 0.018(2) 0.024(2) 0.032(2) 0.0004(17) 0.0029(18) -0.0013(19)
C31 0.037(3) 0.032(3) 0.028(2) 0.010(2) 0.003(2) 0.003(2)
C32 0.020(2) 0.023(2) 0.056(3) -0.0011(19) 0.006(2) 0.004(2)
C33 0.024(2) 0.028(3) 0.049(3) -0.0053(19) 0.001(2) -0.009(2)
C34 0.023(2) 0.028(2) 0.040(3) -0.0043(19) 0.001(2) -0.013(2)
C35 0.032(3) 0.045(3) 0.046(3) -0.003(2) 0.009(2) 0.009(3)
C36 0.036(3) 0.041(3) 0.049(3) -0.011(2) 0.002(2) 0.008(3)
C37 0.059(4) 0.059(4) 0.062(4) -0.012(3) 0.017(3) -0.005(3)
C38 0.022(2) 0.038(3) 0.024(2) 0.0023(19) -0.0020(18) -0.021(2)
N3 0.0158(16) 0.0212(17) 0.0169(16) -0.0027(13) -0.0013(13) -0.0084(13)
N4 0.0139(16) 0.0248(17) 0.0162(16) -0.0059(13) 0.0000(12) -0.0051(13)
C39 0.0160(19) 0.0201(19) 0.0272(19) -0.0037(15) -0.0031(15) -0.0087(15)
C40 0.021(2) 0.020(2) 0.031(2) -0.0056(16) -0.0067(16) -0.0042(16)
C41 0.019(2) 0.026(2) 0.0219(19) -0.0084(16) -0.0065(15) -0.0022(16)
C42 0.015(5) 0.008(5) 0.023(4) -0.002(3) -0.005(3) -0.001(3)
C43 0.018(5) 0.007(5) 0.020(4) -0.001(3) -0.007(3) -0.004(3)
C44 0.015(4) 0.009(4) 0.022(4) 0.003(3) -0.007(3) -0.004(3)
C45 0.015(4) 0.009(4) 0.017(4) -0.001(3) -0.005(3) -0.002(3)
C46 0.019(4) 0.010(4) 0.020(4) -0.001(3) -0.008(4) 0.000(3)
C47 0.020(4) 0.010(4) 0.019(4) -0.002(3) -0.007(4) 0.001(4)
C48 0.027(4) 0.020(4) 0.016(4) 0.000(3) -0.005(3) -0.007(3)
C49 0.029(5) 0.033(5) 0.020(4) 0.002(3) -0.001(3) -0.004(4)
C50 0.029(6) 0.030(6) 0.037(8) -0.001(5) 0.005(5) -0.027(6)
C42A 0.016(7) 0.023(7) 0.027(5) -0.005(5) -0.003(4) -0.005(5)
C43A 0.024(8) 0.024(9) 0.028(6) 0.003(6) -0.004(4) -0.006(5)
C44A 0.022(7) 0.025(7) 0.031(5) -0.001(5) -0.006(4) -0.005(5)
C45A 0.020(6) 0.025(6) 0.032(6) -0.003(4) -0.003(4) -0.003(5)
C46A 0.025(6) 0.023(6) 0.032(6) -0.002(5) -0.002(5) -0.004(5)
C47A 0.018(6) 0.023(7) 0.032(7) -0.002(5) -0.003(5) -0.006(6)
C48A 0.036(6) 0.026(6) 0.032(6) 0.006(5) -0.002(4) -0.007(5)
C49A 0.050(9) 0.040(8) 0.033(7) 0.000(7) -0.002(6) -0.005(6)
C50A 0.060(13) 0.050(16) 0.056(14) -0.015(12) -0.009(10) -0.018(10)
C51 0.028(2) 0.036(3) 0.022(2) -0.011(2) -0.0051(17) 0.0000(18)
C52 0.021(2) 0.024(2) 0.028(2) -0.0072(17) -0.0065(18) -0.0050(18)
C53 0.014(2) 0.033(2) 0.033(2) -0.0053(18) -0.0035(18) -0.007(2)
C54 0.016(2) 0.023(2) 0.030(2) -0.0026(17) -0.0014(17) -0.0048(18)
C55 0.023(2) 0.025(2) 0.028(2) -0.0063(18) -0.0085(18) -0.0038(18)
C56 0.019(2) 0.020(2) 0.029(2) 0.0005(17) -0.0085(17) -0.0079(18)
C57 0.026(2) 0.020(2) 0.028(2) -0.0025(17) -0.0050(18) -0.0068(18)
C58 0.036(3) 0.028(2) 0.030(2) -0.010(2) -0.013(2) -0.003(2)
C59 0.037(3) 0.063(4) 0.037(3) -0.027(3) -0.015(2) 0.003(3)
C60 0.034(3) 0.054(3) 0.032(3) -0.021(2) -0.013(2) 0.001(2)
C61 0.042(3) 0.038(3) 0.033(3) -0.014(2) -0.014(2) -0.003(2)
C62 0.071(4) 0.049(3) 0.036(3) -0.022(3) -0.017(3) -0.005(3)
C63 0.058(3) 0.040(3) 0.031(3) -0.012(3) -0.012(2) -0.001(2)
C64 0.018(2) 0.040(3) 0.031(2) -0.0028(19) 0.0029(18) -0.004(2)
B1 0.017(2) 0.025(3) 0.015(2) -0.0033(19) 0.0000(17) -0.0064(19)
C1S 0.111(6) 0.093(6) 0.072(4) 0.031(5) -0.022(4) 0.009(4)
C2S 0.116(6) 0.076(5) 0.064(4) 0.015(4) -0.028(4) 0.005(3)
C3S 0.056(4) 0.105(5) 0.062(4) 0.004(3) -0.017(3) 0.022(3)
C4S 0.054(4) 0.112(5) 0.042(3) -0.016(3) -0.014(3) 0.010(3)
C5S 0.058(4) 0.128(5) 0.070(4) -0.038(4) -0.014(3) -0.007(4)
C6S 0.067(5) 0.128(6) 0.072(5) -0.053(4) 0.002(4) -0.031(4)

loop_
_atom_type_symbol
_atom_type_description
_atom_type_scat_dispersion_real
_atom_type_scat_dispersion_imag
_atom_type_scat_source
C C 0.0033 0.0016 'International Tables Vol C Tables 4.2.6.8 and 6.1.1.4'
H H 0.0000 0.0000 'International Tables Vol C Tables 4.2.6.8 and 6.1.1.4'
B B 0.0013 0.0007 'International Tables Vol C Tables 4.2.6.8 and 6.1.1.4'
N N 0.0061 0.0033 'International Tables Vol C Tables 4.2.6.8 and 6.1.1.4'
O O 0.0106 0.0060 'International Tables Vol C Tables 4.2.6.8 and 6.1.1.4'
Zn Zn 0.2839 1.4301 'International Tables Vol C Tables 4.2.6.8 and 6.1.1.4'

loop_
_geom_angle_atom_site_label_1
_geom_angle_atom_site_label_2
_geom_angle_atom_site_label_3
_geom_angle_site_symmetry_1
_geom_angle_site_symmetry_3
_geom_angle
_geom_angle_publ_flag
O1 Zn1 N1 . . 132.46(13) ?
O1 Zn1 N3 . . 128.58(13) ?
N1 Zn1 N3 . . 98.52(13) ?
O1 Zn1 O2 . . 79.04(10) ?
N1 Zn1 O2 . . 94.19(11) ?
N3 Zn1 O2 . . 93.06(11) ?
O1 Zn1 N5 . . 98.65(11) ?
N1 Zn1 N5 . . 88.17(12) ?
N3 Zn1 N5 . . 87.54(12) ?
O2 Zn1 N5 . . 177.45(11) ?
C1 O1 Zn1 . . 115.9(2) ?
C2 O2 Zn1 . . 110.0(2) ?
C26 N1 N2 . . 107.0(3) ?
C26 N1 Zn1 . . 139.4(3) ?
N2 N1 Zn1 . . 113.2(2) ?
C28 N2 N1 . . 109.5(3) ?
C28 N2 B1 . . 128.6(3) ?
N1 N2 B1 . . 121.7(3) ?
C52 N5 N6 . . 105.6(3) ?
C52 N5 Zn1 . . 144.8(3) ?
N6 N5 Zn1 . . 107.5(2) ?
C54 N6 N5 . . 111.1(3) ?
C54 N6 B1 . . 126.6(3) ?
N5 N6 B1 . . 122.3(3) ?
O3 N7 C19 . . 125.6(3) ?
O3 N7 C20 . . 122.3(3) ?
C19 N7 C20 . . 111.7(3) ?
O4 N8 C19 . . 125.7(3) ?
O4 N8 C21 . . 122.1(3) ?
C19 N8 C21 . . 111.8(3) ?
O1 C1 C6 . . 121.9(4) ?
O1 C1 C2 . . 117.8(3) ?
C6 C1 C2 . . 120.3(3) ?
O2 C2 C3 . . 124.0(3) ?
O2 C2 C1 . . 116.8(3) ?
C3 C2 C1 . . 119.1(3) ?
C4 C3 C2 . . 116.5(3) ?
C4 C3 C7 . . 123.0(3) ?
C2 C3 C7 . . 120.5(3) ?
C3 C4 C5 . . 124.4(3) ?
C3 C4 H4 . . 117.8 ?
C5 C4 H4 . . 117.8 ?
C6 C5 C4 . . 120.2(3) ?
C6 C5 C11 . . 121.2(4) ?
C4 C5 C11 . . 118.6(3) ?
C5 C6 C1 . . 119.3(4) ?
C5 C6 H6 . . 120.3 ?
C1 C6 H6 . . 120.3 ?
C3 C7 C8 . . 111.7(3) ?
C3 C7 C10 . . 109.2(3) ?
C8 C7 C10 . . 108.6(3) ?
C3 C7 C9 . . 109.6(3) ?
C8 C7 C9 . . 107.6(3) ?
C10 C7 C9 . . 110.1(3) ?
C7 C8 H8A . . 109.5 ?
C7 C8 H8B . . 109.5 ?
H8A C8 H8B . . 109.5 ?
C7 C8 H8C . . 109.5 ?
H8A C8 H8C . . 109.5 ?
H8B C8 H8C . . 109.5 ?
C7 C9 H9A . . 109.5 ?
C7 C9 H9B . . 109.5 ?
H9A C9 H9B . . 109.5 ?
C7 C9 H9C . . 109.5 ?
H9A C9 H9C . . 109.5 ?
H9B C9 H9C . . 109.5 ?
C7 C10 H10A . . 109.5 ?
C7 C10 H10B . . 109.5 ?
H10A C10 H10B . . 109.5 ?
C7 C10 H10C . . 109.5 ?
H10A C10 H10C . . 109.5 ?
H10B C10 H10C . . 109.5 ?
C16 C11 C12 . . 119.0(4) ?
C16 C11 C5 . . 119.1(4) ?
C12 C11 C5 . . 121.8(3) ?
C13 C12 C11 . . 121.0(4) ?
C13 C12 H12 . . 119.5 ?
C11 C12 H12 . . 119.5 ?
C12 C13 C14 . . 118.1(4) ?
C12 C13 C17 . . 120.8(4) ?
C14 C13 C17 . . 121.1(3) ?
C15 C14 C13 . . 122.1(4) ?
C15 C14 C19 . . 118.5(4) ?
C13 C14 C19 . . 119.5(4) ?
C16 C15 C14 . . 118.3(4) ?
C16 C15 C18 . . 121.3(4) ?
C14 C15 C18 . . 120.4(4) ?
C15 C16 C11 . . 121.4(4) ?
C15 C16 H16 . . 119.3 ?
C11 C16 H16 . . 119.3 ?
C13 C17 H17A . . 109.5 ?
C13 C17 H17B . . 109.5 ?
H17A C17 H17B . . 109.5 ?
C13 C17 H17C . . 109.5 ?
H17A C17 H17C . . 109.5 ?
H17B C17 H17C . . 109.5 ?
C15 C18 H18A . . 109.5 ?
C15 C18 H18B . . 109.5 ?
H18A C18 H18B . . 109.5 ?
C15 C18 H18C . . 109.5 ?
H18A C18 H18C . . 109.5 ?
H18B C18 H18C . . 109.5 ?
N7 C19 N8 . . 109.1(3) ?
N7 C19 C14 . . 126.2(3) ?
N8 C19 C14 . . 124.7(3) ?
C22 C20 N7 . . 109.6(3) ?
C22 C20 C23 . . 111.1(4) ?
N7 C20 C23 . . 105.6(3) ?
C22 C20 C21 . . 115.5(4) ?
N7 C20 C21 . . 100.4(3) ?
C23 C20 C21 . . 113.6(4) ?
N8 C21 C25 . . 109.8(4) ?
N8 C21 C24 . . 105.2(4) ?
C25 C21 C24 . . 111.1(4) ?
N8 C21 C20 . . 100.4(3) ?
C25 C21 C20 . . 115.8(4) ?
C24 C21 C20 . . 113.3(4) ?
C20 C22 H22A . . 109.5 ?
C20 C22 H22B . . 109.5 ?
H22A C22 H22B . . 109.5 ?
C20 C22 H22C . . 109.5 ?
H22A C22 H22C . . 109.5 ?
H22B C22 H22C . . 109.5 ?
C20 C23 H23A . . 109.5 ?
C20 C23 H23B . . 109.5 ?
H23A C23 H23B . . 109.5 ?
C20 C23 H23C . . 109.5 ?
H23A C23 H23C . . 109.5 ?
H23B C23 H23C . . 109.5 ?
C21 C24 H24A . . 109.5 ?
C21 C24 H24B . . 109.5 ?
H24A C24 H24B . . 109.5 ?
C21 C24 H24C . . 109.5 ?
H24A C24 H24C . . 109.5 ?
H24B C24 H24C . . 109.5 ?
C21 C25 H25A . . 109.5 ?
C21 C25 H25B . . 109.5 ?
H25A C25 H25B . . 109.5 ?
C21 C25 H25C . . 109.5 ?
H25A C25 H25C . . 109.5 ?
H25B C25 H25C . . 109.5 ?
N1 C26 C27 . . 109.2(3) ?
N1 C26 C29 . . 123.4(4) ?
C27 C26 C29 . . 127.3(4) ?
C28 C27 C26 . . 106.5(4) ?
C28 C27 H27 . . 126.7 ?
C26 C27 H27 . . 126.7 ?
N2 C28 C27 . . 107.7(4) ?
N2 C28 C38 . . 122.7(4) ?
C27 C28 C38 . . 129.6(4) ?
C30 C29 C34 . . 118.2(4) ?
C30 C29 C26 . . 123.2(4) ?
C34 C29 C26 . . 118.6(4) ?
C29 C30 C31 . . 120.5(4) ?
C29 C30 H30 . . 119.7 ?
C31 C30 H30 . . 119.7 ?
C30 C31 C32 . . 120.3(5) ?
C30 C31 H31 . . 119.8 ?
C32 C31 H31 . . 119.8 ?
C33 C32 C31 . . 118.9(4) ?
C33 C32 C35 . . 119.3(5) ?
C31 C32 C35 . . 121.7(5) ?
C32 C33 C34 . . 120.9(4) ?
C32 C33 H33 . . 119.6 ?
C34 C33 H33 . . 119.6 ?
C33 C34 C29 . . 121.0(5) ?
C33 C34 H34 . . 119.5 ?
C29 C34 H34 . . 119.5 ?
C37 C35 C36 . . 110.9(5) ?
C37 C35 C32 . . 114.4(5) ?
C36 C35 C32 . . 110.2(4) ?
C37 C35 H35 . . 107.0 ?
C36 C35 H35 . . 107.0 ?
C32 C35 H35 . . 107.0 ?
C35 C36 H36A . . 109.5 ?
C35 C36 H36B . . 109.5 ?
H36A C36 H36B . . 109.5 ?
C35 C36 H36C . . 109.5 ?
H36A C36 H36C . . 109.5 ?
H36B C36 H36C . . 109.5 ?
C35 C37 H37A . . 109.5 ?
C35 C37 H37B . . 109.5 ?
H37A C37 H37B . . 109.5 ?
C35 C37 H37C . . 109.5 ?
H37A C37 H37C . . 109.5 ?
H37B C37 H37C . . 109.5 ?
C28 C38 H38A . . 109.5 ?
C28 C38 H38B . . 109.5 ?
H38A C38 H38B . . 109.5 ?
C28 C38 H38C . . 109.5 ?
H38A C38 H38C . . 109.5 ?
H38B C38 H38C . . 109.5 ?
C39 N3 N4 . . 106.4(3) ?
C39 N3 Zn1 . . 137.5(3) ?
N4 N3 Zn1 . . 113.8(2) ?
C41 N4 N3 . . 110.2(3) ?
C41 N4 B1 . . 130.5(3) ?
N3 N4 B1 . . 119.3(3) ?
N3 C39 C40 . . 109.6(3) ?
N3 C39 C42A . . 128.7(10) ?
C40 C39 C42A . . 121.7(10) ?
N3 C39 C42 . . 116.5(6) ?
C40 C39 C42 . . 133.8(6) ?
C41 C40 C39 . . 106.4(4) ?
C41 C40 H40 . . 126.8 ?
C39 C40 H40 . . 126.8 ?
N4 C41 C40 . . 107.5(4) ?
N4 C41 C51 . . 122.7(4) ?
C40 C41 C51 . . 129.8(4) ?
C43 C42 C47 . . 117.2(11) ?
C43 C42 C39 . . 123.5(10) ?
C47 C42 C39 . . 119.3(10) ?
C44 C43 C42 . . 121.3(9) ?
C44 C43 H43 . . 119.4 ?
C42 C43 H43 . . 119.4 ?
C43 C44 C45 . . 121.2(8) ?
C43 C44 H44 . . 119.4 ?
C45 C44 H44 . . 119.4 ?
C46 C45 C44 . . 118.3(7) ?
C46 C45 C48 . . 121.2(8) ?
C44 C45 C48 . . 120.3(7) ?
C47 C46 C45 . . 120.2(8) ?
C47 C46 H46 . . 119.9 ?
C45 C46 H46 . . 119.9 ?
C46 C47 C42 . . 121.8(9) ?
C46 C47 H47 . . 119.1 ?
C42 C47 H47 . . 119.1 ?
C49 C48 C50 . . 113.0(12) ?
C49 C48 C45 . . 112.9(6) ?
C50 C48 C45 . . 109.4(11) ?
C49 C48 H48 . . 107.0 ?
C50 C48 H48 . . 107.0 ?
C45 C48 H48 . . 107.0 ?
C48 C49 H49A . . 109.5 ?
C48 C49 H49B . . 109.5 ?
H49A C49 H49B . . 109.5 ?
C48 C49 H49C . . 109.5 ?
H49A C49 H49C . . 109.5 ?
H49B C49 H49C . . 109.5 ?
C48 C50 H50A . . 109.5 ?
C48 C50 H50B . . 109.5 ?
H50A C50 H50B . . 109.5 ?
C48 C50 H50C . . 109.5 ?
H50A C50 H50C . . 109.5 ?
H50B C50 H50C . . 109.5 ?
C43A C42A C47A . . 119.9(19) ?
C43A C42A C39 . . 116.1(17) ?
C47A C42A C39 . . 124.0(17) ?
C42A C43A C44A . . 120.1(15) ?
C42A C43A H43A . . 119.9 ?
C44A C43A H43A . . 119.9 ?
C45A C44A C43A . . 118.6(14) ?
C45A C44A H44A . . 120.7 ?
C43A C44A H44A . . 120.7 ?
C46A C45A C44A . . 119.7(13) ?
C46A C45A C48A . . 119.6(14) ?
C44A C45A C48A . . 120.4(16) ?
C45A C46A C47A . . 121.1(14) ?
C45A C46A H46A . . 119.5 ?
C47A C46A H46A . . 119.5 ?
C42A C47A C46A . . 120.5(16) ?
C42A C47A H47A . . 119.8 ?
C46A C47A H47A . . 119.8 ?
C45A C48A C49A . . 110.3(11) ?
C45A C48A C50A . . 112.(2) ?
C49A C48A C50A . . 108.(2) ?
C45A C48A H48A . . 108.8 ?
C49A C48A H48A . . 108.8 ?
C50A C48A H48A . . 108.8 ?
C48A C49A H49D . . 109.5 ?
C48A C49A H49E . . 109.5 ?
H49D C49A H49E . . 109.5 ?
C48A C49A H49F . . 109.5 ?
H49D C49A H49F . . 109.5 ?
H49E C49A H49F . . 109.5 ?
C48A C50A H50D . . 109.5 ?
C48A C50A H50E . . 109.5 ?
H50D C50A H50E . . 109.5 ?
C48A C50A H50F . . 109.5 ?
H50D C50A H50F . . 109.5 ?
H50E C50A H50F . . 109.5 ?
C41 C51 H51A . . 109.5 ?
C41 C51 H51B . . 109.5 ?
H51A C51 H51B . . 109.5 ?
C41 C51 H51C . . 109.5 ?
H51A C51 H51C . . 109.5 ?
H51B C51 H51C . . 109.5 ?
N5 C52 C53 . . 109.2(4) ?
N5 C52 C55 . . 124.1(4) ?
C53 C52 C55 . . 126.7(4) ?
C54 C53 C52 . . 106.9(4) ?
C54 C53 H53 . . 126.5 ?
C52 C53 H53 . . 126.5 ?
N6 C54 C53 . . 107.2(4) ?
N6 C54 C64 . . 122.3(4) ?
C53 C54 C64 . . 130.5(4) ?
C56 C55 C60 . . 117.0(4) ?
C56 C55 C52 . . 124.0(4) ?
C60 C55 C52 . . 119.1(4) ?
C57 C56 C55 . . 121.9(4) ?
C57 C56 H56 . . 119.0 ?
C55 C56 H56 . . 119.0 ?
C56 C57 C58 . . 121.0(4) ?
C56 C57 H57 . . 119.5 ?
C58 C57 H57 . . 119.5 ?
C57 C58 C59 . . 117.0(4) ?
C57 C58 C61 . . 122.5(4) ?
C59 C58 C61 . . 120.4(4) ?
C60 C59 C58 . . 122.0(4) ?
C60 C59 H59 . . 119.0 ?
C58 C59 H59 . . 119.0 ?
C59 C60 C55 . . 120.9(4) ?
C59 C60 H60 . . 119.6 ?
C55 C60 H60 . . 119.6 ?
C63 C61 C62 . . 111.1(4) ?
C63 C61 C58 . . 115.1(4) ?
C62 C61 C58 . . 110.0(4) ?
C63 C61 H61 . . 106.7 ?
C62 C61 H61 . . 106.7 ?
C58 C61 H61 . . 106.7 ?
C61 C62 H62A . . 109.5 ?
C61 C62 H62B . . 109.5 ?
H62A C62 H62B . . 109.5 ?
C61 C62 H62C . . 109.5 ?
H62A C62 H62C . . 109.5 ?
H62B C62 H62C . . 109.5 ?
C61 C63 H63A . . 109.5 ?
C61 C63 H63B . . 109.5 ?
H63A C63 H63B . . 109.5 ?
C61 C63 H63C . . 109.5 ?
H63A C63 H63C . . 109.5 ?
H63B C63 H63C . . 109.5 ?
C54 C64 H64A . . 109.5 ?
C54 C64 H64B . . 109.5 ?
H64A C64 H64B . . 109.5 ?
C54 C64 H64C . . 109.5 ?
H64A C64 H64C . . 109.5 ?
H64B C64 H64C . . 109.5 ?
N2 B1 N6 . . 110.2(3) ?
N2 B1 N4 . . 110.6(3) ?
N6 B1 N4 . . 107.5(3) ?
N2 B1 H1A . . 109.5 ?
N6 B1 H1A . . 109.5 ?
N4 B1 H1A . . 109.5 ?
N2 B1 H1B . . 109.5 ?
N6 B1 H1B . . 109.5 ?
N4 B1 H1B . . 109.5 ?
C2S C1S H1SA . . 109.5 ?
C2S C1S H1SB . . 109.5 ?
H1SA C1S H1SB . . 109.5 ?
C2S C1S H1SC . . 109.5 ?
H1SA C1S H1SC . . 109.5 ?
H1SB C1S H1SC . . 109.5 ?
C3S C2S C1S . . 111.3(7) ?
C3S C2S H2SA . . 109.4 ?
C1S C2S H2SA . . 109.4 ?
C3S C2S H2SB . . 109.4 ?
C1S C2S H2SB . . 109.4 ?
H2SA C2S H2SB . . 108.0 ?
C2S C3S C4S . . 115.4(6) ?
C2S C3S H3SA . . 108.4 ?
C4S C3S H3SA . . 108.4 ?
C2S C3S H3SB . . 108.4 ?
C4S C3S H3SB . . 108.4 ?
H3SA C3S H3SB . . 107.5 ?
C5S C4S C3S . . 114.3(6) ?
C5S C4S H4SA . . 108.7 ?
C3S C4S H4SA . . 108.7 ?
C5S C4S H4SB . . 108.7 ?
C3S C4S H4SB . . 108.7 ?
H4SA C4S H4SB . . 107.6 ?
C4S C5S C6S . . 113.3(6) ?
C4S C5S H5SA . . 108.9 ?
C6S C5S H5SA . . 108.9 ?
C4S C5S H5SB . . 108.9 ?
C6S C5S H5SB . . 108.9 ?
H5SA C5S H5SB . . 107.7 ?
C5S C6S H6SA . . 109.5 ?
C5S C6S H6SB . . 109.5 ?
H6SA C6S H6SB . . 109.5 ?
C5S C6S H6SC . . 109.5 ?
H6SA C6S H6SC . . 109.5 ?
H6SB C6S H6SC . . 109.5 ?

loop_
_geom_bond_atom_site_label_1
_geom_bond_atom_site_label_2
_geom_bond_site_symmetry_2
_geom_bond_distance
_geom_bond_publ_flag
Zn1 O1 . 1.956(3) ?
Zn1 N1 . 2.023(3) ?
Zn1 N3 . 2.023(3) ?
Zn1 O2 . 2.182(3) ?
Zn1 N5 . 2.268(3) ?
O1 C1 . 1.293(5) ?
O2 C2 . 1.264(4) ?
O3 N7 . 1.274(4) ?
O4 N8 . 1.286(4) ?
N1 C26 . 1.342(5) ?
N1 N2 . 1.369(4) ?
N2 C28 . 1.356(5) ?
N2 B1 . 1.537(5) ?
N5 C52 . 1.355(5) ?
N5 N6 . 1.375(4) ?
N6 C54 . 1.357(5) ?
N6 B1 . 1.542(5) ?
N7 C19 . 1.341(5) ?
N7 C20 . 1.508(5) ?
N8 C19 . 1.342(5) ?
N8 C21 . 1.502(5) ?
C1 C6 . 1.411(5) ?
C1 C2 . 1.465(5) ?
C2 C3 . 1.456(5) ?
C3 C4 . 1.366(5) ?
C3 C7 . 1.524(5) ?
C4 C5 . 1.424(6) ?
C4 H4 . 0.95 ?
C5 C6 . 1.374(5) ?
C5 C11 . 1.483(5) ?
C6 H6 . 0.95 ?
C7 C8 . 1.532(5) ?
C7 C10 . 1.535(6) ?
C7 C9 . 1.538(5) ?
C8 H8A . 0.98 ?
C8 H8B . 0.98 ?
C8 H8C . 0.98 ?
C9 H9A . 0.98 ?
C9 H9B . 0.98 ?
C9 H9C . 0.98 ?
C10 H10A . 0.98 ?
C10 H10B . 0.98 ?
C10 H10C . 0.98 ?
C11 C16 . 1.393(5) ?
C11 C12 . 1.401(6) ?
C12 C13 . 1.388(5) ?
C12 H12 . 0.95 ?
C13 C14 . 1.399(5) ?
C13 C17 . 1.501(6) ?
C14 C15 . 1.396(6) ?
C14 C19 . 1.468(5) ?
C15 C16 . 1.380(6) ?
C15 C18 . 1.503(6) ?
C16 H16 . 0.95 ?
C17 H17A . 0.98 ?
C17 H17B . 0.98 ?
C17 H17C . 0.98 ?
C18 H18A . 0.98 ?
C18 H18B . 0.98 ?
C18 H18C . 0.98 ?
C20 C22 . 1.503(6) ?
C20 C23 . 1.527(6) ?
C20 C21 . 1.555(6) ?
C21 C25 . 1.514(6) ?
C21 C24 . 1.527(7) ?
C22 H22A . 0.98 ?
C22 H22B . 0.98 ?
C22 H22C . 0.98 ?
C23 H23A . 0.98 ?
C23 H23B . 0.98 ?
C23 H23C . 0.98 ?
C24 H24A . 0.98 ?
C24 H24B . 0.98 ?
C24 H24C . 0.98 ?
C25 H25A . 0.98 ?
C25 H25B . 0.98 ?
C25 H25C . 0.98 ?
C26 C27 . 1.393(6) ?
C26 C29 . 1.474(6) ?
C27 C28 . 1.371(6) ?
C27 H27 . 0.95 ?
C28 C38 . 1.495(6) ?
C29 C30 . 1.388(6) ?
C29 C34 . 1.400(6) ?
C30 C31 . 1.395(6) ?
C30 H30 . 0.95 ?
C31 C32 . 1.404(7) ?
C31 H31 . 0.95 ?
C32 C33 . 1.369(7) ?
C32 C35 . 1.528(6) ?
C33 C34 . 1.386(6) ?
C33 H33 . 0.95 ?
C34 H34 . 0.95 ?
C35 C37 . 1.452(8) ?
C35 C36 . 1.512(7) ?
C35 H35 . 1.0 ?
C36 H36A . 0.98 ?
C36 H36B . 0.98 ?
C36 H36C . 0.98 ?
C37 H37A . 0.98 ?
C37 H37B . 0.98 ?
C37 H37C . 0.98 ?
C38 H38A . 0.98 ?
C38 H38B . 0.98 ?
C38 H38C . 0.98 ?
N3 C39 . 1.348(5) ?
N3 N4 . 1.374(4) ?
N4 C41 . 1.353(5) ?
N4 B1 . 1.549(5) ?
C39 C40 . 1.395(6) ?
C39 C42A . 1.46(2) ?
C39 C42 . 1.500(15) ?
C40 C41 . 1.380(6) ?
C40 H40 . 0.95 ?
C41 C51 . 1.494(6) ?
C42 C43 . 1.396(14) ?
C42 C47 . 1.404(14) ?
C43 C44 . 1.373(13) ?
C43 H43 . 0.95 ?
C44 C45 . 1.401(11) ?
C44 H44 . 0.95 ?
C45 C46 . 1.391(12) ?
C45 C48 . 1.532(10) ?
C46 C47 . 1.385(13) ?
C46 H46 . 0.95 ?
C47 H47 . 0.95 ?
C48 C49 . 1.501(14) ?
C48 C50 . 1.51(3) ?
C48 H48 . 1.0 ?
C49 H49A . 0.98 ?
C49 H49B . 0.98 ?
C49 H49C . 0.98 ?
C50 H50A . 0.98 ?
C50 H50B . 0.98 ?
C50 H50C . 0.98 ?
C42A C43A . 1.36(2) ?
C42A C47A . 1.37(2) ?
C43A C44A . 1.44(2) ?
C43A H43A . 0.95 ?
C44A C45A . 1.38(2) ?
C44A H44A . 0.95 ?
C45A C46A . 1.38(2) ?
C45A C48A . 1.525(18) ?
C46A C47A . 1.38(2) ?
C46A H46A . 0.95 ?
C47A H47A . 0.95 ?
C48A C49A . 1.54(2) ?
C48A C50A . 1.55(5) ?
C48A H48A . 1.0 ?
C49A H49D . 0.98 ?
C49A H49E . 0.98 ?
C49A H49F . 0.98 ?
C50A H50D . 0.98 ?
C50A H50E . 0.98 ?
C50A H50F . 0.98 ?
C51 H51A . 0.98 ?
C51 H51B . 0.98 ?
C51 H51C . 0.98 ?
C52 C53 . 1.410(6) ?
C52 C55 . 1.469(6) ?
C53 C54 . 1.362(6) ?
C53 H53 . 0.95 ?
C54 C64 . 1.494(6) ?
C55 C56 . 1.383(6) ?
C55 C60 . 1.408(6) ?
C56 C57 . 1.382(6) ?
C56 H56 . 0.95 ?
C57 C58 . 1.393(6) ?
C57 H57 . 0.95 ?
C58 C59 . 1.395(7) ?
C58 C61 . 1.521(6) ?
C59 C60 . 1.371(7) ?
C59 H59 . 0.95 ?
C60 H60 . 0.95 ?
C61 C63 . 1.493(7) ?
C61 C62 . 1.509(7) ?
C61 H61 . 1.0 ?
C62 H62A . 0.98 ?
C62 H62B . 0.98 ?
C62 H62C . 0.98 ?
C63 H63A . 0.98 ?
C63 H63B . 0.98 ?
C63 H63C . 0.98 ?
C64 H64A . 0.98 ?
C64 H64B . 0.98 ?
C64 H64C . 0.98 ?
B1 H1A . 1.0 ?
B1 H1B . 1.0 ?
C1S C2S . 1.554(10) ?
C1S H1SA . 0.98 ?
C1S H1SB . 0.98 ?
C1S H1SC . 0.98 ?
C2S C3S . 1.516(10) ?
C2S H2SA . 0.99 ?
C2S H2SB . 0.99 ?
C3S C4S . 1.561(10) ?
C3S H3SA . 0.99 ?
C3S H3SB . 0.99 ?
C4S C5S . 1.469(10) ?
C4S H4SA . 0.99 ?
C4S H4SB . 0.99 ?
C5S C6S . 1.504(11) ?
C5S H5SA . 0.99 ?
C5S H5SB . 0.99 ?
C6S H6SA . 0.98 ?
C6S H6SB . 0.98 ?
C6S H6SC . 0.98 ?

loop_
_geom_torsion_atom_site_label_1
_geom_torsion_atom_site_label_2
_geom_torsion_atom_site_label_3
_geom_torsion_atom_site_label_4
_geom_torsion_site_symmetry_1
_geom_torsion_site_symmetry_2
_geom_torsion_site_symmetry_3
_geom_torsion_site_symmetry_4
_geom_torsion
_geom_torsion_publ_flag
C26 N1 N2 C28 . . . . 0.4(4) ?
Zn1 N1 N2 C28 . . . . 174.8(3) ?
C26 N1 N2 B1 . . . . -175.8(3) ?
Zn1 N1 N2 B1 . . . . -1.4(4) ?
C52 N5 N6 C54 . . . . 1.1(4) ?
Zn1 N5 N6 C54 . . . . -166.8(3) ?
C52 N5 N6 B1 . . . . 179.0(3) ?
Zn1 N5 N6 B1 . . . . 11.1(4) ?
Zn1 O1 C1 C6 . . . . 171.9(3) ?
Zn1 O1 C1 C2 . . . . -5.4(5) ?
Zn1 O2 C2 C3 . . . . -176.9(3) ?
Zn1 O2 C2 C1 . . . . 3.6(4) ?
O1 C1 C2 O2 . . . . 0.7(5) ?
C6 C1 C2 O2 . . . . -176.6(4) ?
O1 C1 C2 C3 . . . . -178.8(3) ?
C6 C1 C2 C3 . . . . 3.9(6) ?
O2 C2 C3 C4 . . . . 175.2(4) ?
C1 C2 C3 C4 . . . . -5.3(5) ?
O2 C2 C3 C7 . . . . -3.4(6) ?
C1 C2 C3 C7 . . . . 176.0(3) ?
C2 C3 C4 C5 . . . . 2.8(6) ?
C7 C3 C4 C5 . . . . -178.5(4) ?
C3 C4 C5 C6 . . . . 1.4(6) ?
C3 C4 C5 C11 . . . . -176.7(4) ?
C4 C5 C6 C1 . . . . -2.9(6) ?
C11 C5 C6 C1 . . . . 175.0(4) ?
O1 C1 C6 C5 . . . . -176.9(4) ?
C2 C1 C6 C5 . . . . 0.3(6) ?
C4 C3 C7 C8 . . . . 5.6(5) ?
C2 C3 C7 C8 . . . . -175.9(3) ?
C4 C3 C7 C10 . . . . -114.5(4) ?
C2 C3 C7 C10 . . . . 64.1(4) ?
C4 C3 C7 C9 . . . . 124.8(4) ?
C2 C3 C7 C9 . . . . -56.6(5) ?
C6 C5 C11 C16 . . . . -130.5(4) ?
C4 C5 C11 C16 . . . . 47.5(5) ?
C6 C5 C11 C12 . . . . 48.9(6) ?
C4 C5 C11 C12 . . . . -133.1(4) ?
C16 C11 C12 C13 . . . . -1.8(6) ?
C5 C11 C12 C13 . . . . 178.8(4) ?
C11 C12 C13 C14 . . . . 2.4(6) ?
C11 C12 C13 C17 . . . . -176.1(4) ?
C12 C13 C14 C15 . . . . -0.3(6) ?
C17 C13 C14 C15 . . . . 178.1(4) ?
C12 C13 C14 C19 . . . . -179.5(4) ?
C17 C13 C14 C19 . . . . -1.1(6) ?
C13 C14 C15 C16 . . . . -2.3(6) ?
C19 C14 C15 C16 . . . . 176.9(4) ?
C13 C14 C15 C18 . . . . 176.1(5) ?
C19 C14 C15 C18 . . . . -4.7(7) ?
C14 C15 C16 C11 . . . . 2.9(7) ?
C18 C15 C16 C11 . . . . -175.4(5) ?
C12 C11 C16 C15 . . . . -0.9(6) ?
C5 C11 C16 C15 . . . . 178.5(4) ?
O3 N7 C19 N8 . . . . -178.8(4) ?
C20 N7 C19 N8 . . . . 8.2(5) ?
O3 N7 C19 C14 . . . . 2.0(7) ?
C20 N7 C19 C14 . . . . -171.0(4) ?
O4 N8 C19 N7 . . . . -178.1(4) ?
C21 N8 C19 N7 . . . . 9.7(5) ?
O4 N8 C19 C14 . . . . 1.1(7) ?
C21 N8 C19 C14 . . . . -171.1(4) ?
C15 C14 C19 N7 . . . . 109.9(5) ?
C13 C14 C19 N7 . . . . -70.9(6) ?
C15 C14 C19 N8 . . . . -69.3(6) ?
C13 C14 C19 N8 . . . . 110.0(5) ?
O3 N7 C20 C22 . . . . 43.6(5) ?
C19 N7 C20 C22 . . . . -143.2(4) ?
O3 N7 C20 C23 . . . . -76.2(5) ?
C19 N7 C20 C23 . . . . 97.1(4) ?
O3 N7 C20 C21 . . . . 165.5(4) ?
C19 N7 C20 C21 . . . . -21.2(4) ?
O4 N8 C21 C25 . . . . 42.9(6) ?
C19 N8 C21 C25 . . . . -144.6(4) ?
O4 N8 C21 C24 . . . . -76.8(5) ?
C19 N8 C21 C24 . . . . 95.7(4) ?
O4 N8 C21 C20 . . . . 165.4(4) ?
C19 N8 C21 C20 . . . . -22.1(5) ?
C22 C20 C21 N8 . . . . 141.5(4) ?
N7 C20 C21 N8 . . . . 23.9(4) ?
C23 C20 C21 N8 . . . . -88.4(4) ?
C22 C20 C21 C25 . . . . -100.3(5) ?
N7 C20 C21 C25 . . . . 142.0(4) ?
C23 C20 C21 C25 . . . . 29.8(5) ?
C22 C20 C21 C24 . . . . 29.8(5) ?
N7 C20 C21 C24 . . . . -87.8(4) ?
C23 C20 C21 C24 . . . . 159.9(4) ?
N2 N1 C26 C27 . . . . -0.4(4) ?
Zn1 N1 C26 C27 . . . . -172.4(3) ?
N2 N1 C26 C29 . . . . 177.9(3) ?
Zn1 N1 C26 C29 . . . . 5.9(7) ?
N1 C26 C27 C28 . . . . 0.3(5) ?
C29 C26 C27 C28 . . . . -178.0(4) ?
N1 N2 C28 C27 . . . . -0.2(5) ?
B1 N2 C28 C27 . . . . 175.6(4) ?
N1 N2 C28 C38 . . . . -179.7(4) ?
B1 N2 C28 C38 . . . . -3.9(6) ?
C26 C27 C28 N2 . . . . -0.1(5) ?
C26 C27 C28 C38 . . . . 179.4(4) ?
N1 C26 C29 C30 . . . . 31.6(6) ?
C27 C26 C29 C30 . . . . -150.3(4) ?
N1 C26 C29 C34 . . . . -149.0(4) ?
C27 C26 C29 C34 . . . . 29.1(6) ?
C34 C29 C30 C31 . . . . -1.2(6) ?
C26 C29 C30 C31 . . . . 178.2(4) ?
C29 C30 C31 C32 . . . . -0.1(7) ?
C30 C31 C32 C33 . . . . 1.7(7) ?
C30 C31 C32 C35 . . . . -174.9(4) ?
C31 C32 C33 C34 . . . . -1.9(7) ?
C35 C32 C33 C34 . . . . 174.8(4) ?
C32 C33 C34 C29 . . . . 0.6(7) ?
C30 C29 C34 C33 . . . . 1.0(6) ?
C26 C29 C34 C33 . . . . -178.5(4) ?
C33 C32 C35 C37 . . . . 140.2(5) ?
C31 C32 C35 C37 . . . . -43.2(7) ?
C33 C32 C35 C36 . . . . -94.0(6) ?
C31 C32 C35 C36 . . . . 82.5(6) ?
C39 N3 N4 C41 . . . . 0.2(4) ?
Zn1 N3 N4 C41 . . . . -165.5(2) ?
C39 N3 N4 B1 . . . . -177.3(3) ?
Zn1 N3 N4 B1 . . . . 17.0(4) ?
N4 N3 C39 C40 . . . . -0.4(4) ?
Zn1 N3 C39 C40 . . . . 160.1(3) ?
N4 N3 C39 C42A . . . . -178.8(15) ?
Zn1 N3 C39 C42A . . . . -18.3(16) ?
N4 N3 C39 C42 . . . . 175.8(8) ?
Zn1 N3 C39 C42 . . . . -23.7(10) ?
N3 C39 C40 C41 . . . . 0.4(4) ?
C42A C39 C40 C41 . . . . 179.0(14) ?
C42 C39 C40 C41 . . . . -174.9(10) ?
N3 N4 C41 C40 . . . . 0.0(4) ?
B1 N4 C41 C40 . . . . 177.2(4) ?
N3 N4 C41 C51 . . . . -179.4(3) ?
B1 N4 C41 C51 . . . . -2.3(6) ?
C39 C40 C41 N4 . . . . -0.2(4) ?
C39 C40 C41 C51 . . . . 179.2(4) ?
N3 C39 C42 C43 . . . . -28.3(17) ?
C40 C39 C42 C43 . . . . 146.7(10) ?
C42A C39 C42 C43 . . . . 171.(10) ?
N3 C39 C42 C47 . . . . 153.3(10) ?
C40 C39 C42 C47 . . . . -31.7(19) ?
C42A C39 C42 C47 . . . . -8.(7) ?
C47 C42 C43 C44 . . . . -0.4(19) ?
C39 C42 C43 C44 . . . . -178.9(14) ?
C42 C43 C44 C45 . . . . -0.3(16) ?
C43 C44 C45 C46 . . . . 0.9(13) ?
C43 C44 C45 C48 . . . . 176.3(9) ?
C44 C45 C46 C47 . . . . -0.8(13) ?
C48 C45 C46 C47 . . . . -176.2(9) ?
C45 C46 C47 C42 . . . . 0.1(16) ?
C43 C42 C47 C46 . . . . 0.6(19) ?
C39 C42 C47 C46 . . . . 179.0(13) ?
C46 C45 C48 C49 . . . . -51.0(11) ?
C44 C45 C48 C49 . . . . 133.7(9) ?
C46 C45 C48 C50 . . . . 75.9(15) ?
C44 C45 C48 C50 . . . . -99.4(15) ?
N3 C39 C42A C43A . . . . -29.(3) ?
C40 C39 C42A C43A . . . . 152.7(15) ?
C42 C39 C42A C43A . . . . -7.(7) ?
N3 C39 C42A C47A . . . . 150.6(17) ?
C40 C39 C42A C47A . . . . -28.(3) ?
C42 C39 C42A C47A . . . . 173.(10) ?
C47A C42A C43A C44A . . . . 0.(3) ?
C39 C42A C43A C44A . . . . 180.(2) ?
C42A C43A C44A C45A . . . . 0.(3) ?
C43A C44A C45A C46A . . . . 1.(2) ?
C43A C44A C45A C48A . . . . 174.9(15) ?
C44A C45A C46A C47A . . . . -3.(2) ?
C48A C45A C46A C47A . . . . -176.3(14) ?
C43A C42A C47A C46A . . . . -1.(3) ?
C39 C42A C47A C46A . . . . 179.(2) ?
C45A C46A C47A C42A . . . . 3.(3) ?
C46A C45A C48A C49A . . . . -133.4(15) ?
C44A C45A C48A C49A . . . . 53.1(18) ?
C46A C45A C48A C50A . . . . 106.(3) ?
C44A C45A C48A C50A . . . . -67.(3) ?
N6 N5 C52 C53 . . . . -1.0(4) ?
Zn1 N5 C52 C53 . . . . 158.8(4) ?
N6 N5 C52 C55 . . . . 179.9(4) ?
Zn1 N5 C52 C55 . . . . -20.4(7) ?
N5 C52 C53 C54 . . . . 0.5(5) ?
C55 C52 C53 C54 . . . . 179.6(4) ?
N5 N6 C54 C53 . . . . -0.8(5) ?
B1 N6 C54 C53 . . . . -178.6(4) ?
N5 N6 C54 C64 . . . . 177.9(4) ?
B1 N6 C54 C64 . . . . 0.1(6) ?
C52 C53 C54 N6 . . . . 0.2(5) ?
C52 C53 C54 C64 . . . . -178.4(4) ?
N5 C52 C55 C56 . . . . -19.4(7) ?
C53 C52 C55 C56 . . . . 161.6(4) ?
N5 C52 C55 C60 . . . . 161.9(4) ?
C53 C52 C55 C60 . . . . -17.1(7) ?
C60 C55 C56 C57 . . . . -4.7(6) ?
C52 C55 C56 C57 . . . . 176.5(4) ?
C55 C56 C57 C58 . . . . 2.7(6) ?
C56 C57 C58 C59 . . . . 1.4(7) ?
C56 C57 C58 C61 . . . . -177.0(4) ?
C57 C58 C59 C60 . . . . -3.3(8) ?
C61 C58 C59 C60 . . . . 175.1(5) ?
C58 C59 C60 C55 . . . . 1.3(9) ?
C56 C55 C60 C59 . . . . 2.7(7) ?
C52 C55 C60 C59 . . . . -178.4(5) ?
C57 C58 C61 C63 . . . . -12.9(7) ?
C59 C58 C61 C63 . . . . 168.8(5) ?
C57 C58 C61 C62 . . . . 113.5(5) ?
C59 C58 C61 C62 . . . . -64.9(6) ?
C28 N2 B1 N6 . . . . 123.2(4) ?
N1 N2 B1 N6 . . . . -61.4(4) ?
C28 N2 B1 N4 . . . . -118.0(4) ?
N1 N2 B1 N4 . . . . 57.4(5) ?
C54 N6 B1 N2 . . . . -131.3(4) ?
N5 N6 B1 N2 . . . . 51.1(5) ?
C54 N6 B1 N4 . . . . 108.0(4) ?
N5 N6 B1 N4 . . . . -69.5(4) ?
C41 N4 B1 N2 . . . . 115.9(4) ?
N3 N4 B1 N2 . . . . -67.2(4) ?
C41 N4 B1 N6 . . . . -123.7(4) ?
N3 N4 B1 N6 . . . . 53.2(4) ?
C1S C2S C3S C4S . . . . 68.6(8) ?
C2S C3S C4S C5S . . . . 170.4(6) ?
C3S C4S C5S C6S . . . . -179.9(6) ?
